data_7700296
loop_
_publ_author_name
'Frisch, Philipp'
'Inoue, Shigeyoshi'

_publ_section_title
;
 NHC-stabilized silyl-substituted silyliumylidene ions.
;
_journal_issue 28
_journal_name_full 'Dalton transactions (Cambridge, England : 2003)'
_journal_page_first 10403
_journal_page_last 10406
_journal_paper_doi 10.1039/c9dt02010a
_journal_volume 48
_journal_year 2019
_chemical_compound_source 'see text'
_chemical_formula_moiety 'C26 H51 N4 Si2, 2(C2 H3 N), Cl'
_chemical_formula_sum 'C30 H57 Cl N6 Si2'
_chemical_formula_weight 593.45
_chemical_properties_physical Air-sensitive,Moisture-sensitive,Oxygen-sensitive
_space_group_IT_number 148
_space_group_name_Hall '-R 3'
_space_group_name_H-M_alt 'R -3 :H'
_symmetry_cell_setting trigonal
_symmetry_Int_Tables_number 148
_symmetry_space_group_name_Hall '-R 3'
_symmetry_space_group_name_H-M 'R -3 :H'
_atom_sites_solution_hydrogens geom
_audit_update_record
;
2019-05-13 deposited with the CCDC.    2019-06-19 downloaded from the CCDC.
;
_cell_angle_alpha 90
_cell_angle_beta 90
_cell_angle_gamma 120
_cell_formula_units_Z 18
_cell_length_a 45.605(5)
_cell_length_b 45.605(5)
_cell_length_c 9.2968(11)
_cell_measurement_reflns_used 9029
_cell_measurement_temperature 100
_cell_measurement_theta_max 25.2889
_cell_measurement_theta_min 2.2505
_cell_volume 16745(3)
_computing_cell_refinement 'SAINT (Bruker, 2017)'
_computing_data_collection 'APEX III Control Software (Bruker, 2016)'
_computing_data_reduction 'SAINT (Bruker, 2017)'
_computing_molecular_graphics 'PLATON (Spek, 2011)'
_computing_publication_material 'PLATON (Spek, 2011), enCIFer (Allen, 2014)'
_computing_structure_refinement 'SHELXL2014 (Sheldrick, 2014), SHELXLE (Huebschle, 2011)'
_computing_structure_solution 'SHELXT (Sheldrick, 2015)'
_diffrn_ambient_temperature 100
_diffrn_detector ' CMOS plate '
_diffrn_detector_area_resol_mean 16
_diffrn_measured_fraction_theta_full 0.999
_diffrn_measured_fraction_theta_max 0.999
_diffrn_measurement_device ' \k-geometry diffractometer '
_diffrn_measurement_device_type ' Bruker Photon CMOS '
_diffrn_measurement_method ' phi- and omega-rotation '
_diffrn_radiation_monochromator 'Helios optic'
_diffrn_radiation_probe x-ray
_diffrn_radiation_source 'TXS rotating anode'
_diffrn_radiation_type MoK\a
_diffrn_radiation_wavelength 0.71073
_diffrn_reflns_av_R_equivalents 0.0716
_diffrn_reflns_av_unetI/netI 0.0166
_diffrn_reflns_limit_h_max 54
_diffrn_reflns_limit_h_min -54
_diffrn_reflns_limit_k_max 54
_diffrn_reflns_limit_k_min -54
_diffrn_reflns_limit_l_max 11
_diffrn_reflns_limit_l_min -11
_diffrn_reflns_number 226492
_diffrn_reflns_reduction_process
;
;
_diffrn_reflns_theta_full 25.24
_diffrn_reflns_theta_max 25.35
_diffrn_reflns_theta_min 2.25
_exptl_absorpt_coefficient_mu 0.193
_exptl_absorpt_correction_T_max 0.7452
_exptl_absorpt_correction_T_min 0.7088
_exptl_absorpt_correction_type multi-scan
_exptl_absorpt_process_details 'SADABS 2016/2, Bruker, 2016'
_exptl_crystal_colour 'clear orange'
_exptl_crystal_density_diffrn 1.059
_exptl_crystal_density_method 'Not Measured'
_exptl_crystal_description fragment
_exptl_crystal_F_000 5832
_exptl_crystal_recrystallization_method 'Re-crystallisation from solvent: Acetonitrile, Diethylether'
_exptl_crystal_size_max 0.472
_exptl_crystal_size_mid 0.243
_exptl_crystal_size_min 0.178
_refine_diff_density_max 0.857
_refine_diff_density_min -0.262
_refine_diff_density_rms 0.061
_refine_ls_extinction_method none
_refine_ls_goodness_of_fit_ref 1.104
_refine_ls_hydrogen_treatment constr
_refine_ls_matrix_type full
_refine_ls_number_parameters 371
_refine_ls_number_reflns 6800
_refine_ls_number_restraints 0
_refine_ls_restrained_S_all 1.104
_refine_ls_R_factor_all 0.0512
_refine_ls_R_factor_gt 0.0432
_refine_ls_shift/su_max 0.002
_refine_ls_shift/su_mean 0.000
_refine_ls_structure_factor_coef Fsqd
_refine_ls_weighting_details 'W=1/[\S^2^(FO^2^)+(0.0634P)^2^+45.3570P] WHERE P=(FO^2^+2FC^2^)/3'
_refine_ls_weighting_scheme calc
_refine_ls_wR_factor_gt 0.1240
_refine_ls_wR_factor_ref 0.1296
_reflns_number_gt 5960
_reflns_number_total 6800
_reflns_threshold_expression I>2\s(I)
_cod_data_source_file c9dt02010a2.cif
_cod_data_source_block compound_1
_cod_depositor_comments 'Adding full bibliography for 7700296--7700297.cif.'
_cod_original_cell_volume 16745(5)
_cod_original_sg_symbol_H-M 'R -3'
_cod_original_formula_sum 'C30 H57 Cl1 N6 Si2'
_cod_database_code 7700296

loop_
_space_group_symop_id
_space_group_symop_operation_xyz
1 x,y,z
2 -y,x-y,z
3 -x+y,-x,z
4 -x,-y,-z
5 y,-x+y,-z
6 x-y,x,-z
7 1/3+x,2/3+y,2/3+z
8 1/3-y,2/3+x-y,2/3+z
9 1/3-x+y,2/3-x,2/3+z
10 1/3-x,2/3-y,2/3-z
11 1/3+y,2/3-x+y,2/3-z
12 1/3+x-y,2/3+x,2/3-z
13 2/3+x,1/3+y,1/3+z
14 2/3-y,1/3+x-y,1/3+z
15 2/3-x+y,1/3-x,1/3+z
16 2/3-x,1/3-y,1/3-z
17 2/3+y,1/3-x+y,1/3-z
18 2/3+x-y,1/3+x,1/3-z

loop_
_atom_site_aniso_label
_atom_site_aniso_U_11
_atom_site_aniso_U_22
_atom_site_aniso_U_33
_atom_site_aniso_U_23
_atom_site_aniso_U_13
_atom_site_aniso_U_12
Si1 0.0142(3) 0.0160(3) 0.0198(3) -0.0017(2) 0.0008(2) 0.0052(2)
Si2 0.0149(3) 0.0185(3) 0.0290(3) -0.0058(2) 0.0010(2) 0.0056(2)
Cl1 0.0201(3) 0.0192(2) 0.0181(2) 0.0000(2) 0.0011(2) 0.0083(2)
N1 0.0139(8) 0.0165(8) 0.0179(8) -0.0023(7) -0.0003(6) 0.0058(7)
N2 0.0138(8) 0.0182(8) 0.0190(8) -0.0021(7) 0.0006(6) 0.0069(7)
N3 0.0168(8) 0.0202(9) 0.0149(8) 0.0006(7) 0.0038(6) 0.0081(7)
N4 0.0147(8) 0.0159(8) 0.0164(8) 0.0003(6) 0.0026(6) 0.0059(7)
C1 0.0196(11) 0.0193(11) 0.0387(13) -0.0044(9) 0.0031(9) 0.0052(9)
C2 0.0286(12) 0.0244(12) 0.0427(14) 0.0054(10) 0.0084(10) 0.0100(10)
C3 0.0223(12) 0.0217(12) 0.0555(16) -0.0101(11) 0.0054(11) 0.0035(10)
C4 0.0171(10) 0.0234(11) 0.0406(13) -0.0046(10) 0.0039(9) 0.0053(9)
C5 0.0263(12) 0.0305(13) 0.0292(12) -0.0130(10) 0.0007(9) 0.0059(10)
C6 0.0364(14) 0.0357(14) 0.0417(15) -0.0196(12) 0.0050(11) 0.0068(12)
C7 0.0343(13) 0.0354(14) 0.0265(12) -0.0109(10) 0.0046(10) 0.0078(11)
C8 0.0304(13) 0.0437(15) 0.0307(13) -0.0084(11) -0.0059(10) 0.0086(12)
C9 0.0240(12) 0.0274(12) 0.0558(16) -0.0051(11) 0.0009(11) 0.0138(10)
C10 0.0340(14) 0.0300(13) 0.0701(19) -0.0007(13) 0.0051(13) 0.0196(12)
C11 0.0240(13) 0.0362(15) 0.083(2) -0.0019(14) 0.0101(13) 0.0150(12)
C12 0.0322(14) 0.0433(15) 0.0662(19) -0.0075(13) -0.0141(13) 0.0245(13)
C13 0.0152(9) 0.0181(10) 0.0182(10) -0.0011(8) -0.0007(7) 0.0084(8)
C14 0.0152(9) 0.0156(10) 0.0198(10) 0.0000(8) -0.0025(8) 0.0063(8)
C15 0.0144(9) 0.0170(10) 0.0216(10) -0.0002(8) -0.0017(8) 0.0079(8)
C16 0.0218(11) 0.0247(11) 0.0246(11) -0.0082(9) 0.0047(9) 0.0058(9)
C17 0.0167(10) 0.0213(11) 0.0243(11) -0.0006(8) 0.0029(8) 0.0042(9)
C18 0.0179(10) 0.0196(10) 0.0266(11) -0.0058(9) -0.0008(8) 0.0067(9)
C19 0.0202(11) 0.0266(11) 0.0249(11) -0.0064(9) 0.0063(9) 0.0064(9)
C20 0.0138(9) 0.0169(10) 0.0158(9) -0.0018(7) 0.0013(7) 0.0042(8)
C21 0.0190(10) 0.0210(10) 0.0175(10) -0.0018(8) -0.0003(8) 0.0094(8)
C22 0.0164(10) 0.0171(10) 0.0181(10) -0.0013(8) 0.0005(8) 0.0069(8)
C23 0.0226(11) 0.0308(12) 0.0184(10) 0.0047(9) 0.0087(8) 0.0129(9)
C24 0.0317(12) 0.0319(12) 0.0200(11) 0.0051(9) 0.0047(9) 0.0196(10)
C25 0.0221(10) 0.0222(11) 0.0229(10) 0.0001(8) 0.0039(8) 0.0118(9)
C26 0.0184(10) 0.0202(10) 0.0190(10) 0.0038(8) 0.0058(8) 0.0070(8)
N5 0.0388(12) 0.0487(14) 0.0262(11) 0.0009(9) 0.0026(9) 0.0161(11)
C27 0.0253(12) 0.0334(13) 0.0175(11) -0.0010(9) 0.0004(9) 0.0021(11)
C28 0.0275(13) 0.0341(14) 0.0378(14) 0.0002(11) -0.0048(10) 0.0042(11)
N6 0.0476(15) 0.0631(17) 0.0465(14) 0.0050(12) 0.0048(12) 0.0308(13)
C29 0.0413(15) 0.0345(14) 0.0359(14) 0.0055(11) -0.0023(12) 0.0191(12)
C30 0.0514(17) 0.0366(14) 0.0360(14) 0.0126(11) 0.0136(12) 0.0178(13)

loop_
_atom_site_label
_atom_site_type_symbol
_atom_site_thermal_displace_type
_atom_site_fract_x
_atom_site_fract_y
_atom_site_fract_z
_atom_site_occupancy
_atom_site_U_iso_or_equiv
_atom_site_calc_flag
_atom_site_refinement_flags
Si1 Si Uani 0.40338(2) 0.52100(2) 0.78361(6) 1.000 0.0177(2) d .
Si2 Si Uani 0.41461(2) 0.56811(2) 0.93933(7) 1.000 0.0220(2) d .
Cl1 Cl Uani 0.43607(2) 0.44457(2) 0.39356(5) 1.000 0.0198(1) d .
N1 N Uani 0.33245(4) 0.46450(4) 0.86990(18) 1.000 0.0169(5) d .
N2 N Uani 0.35340(4) 0.45608(4) 0.67919(18) 1.000 0.0175(5) d .
N3 N Uani 0.42532(4) 0.47694(4) 0.93958(17) 1.000 0.0178(5) d .
N4 N Uani 0.45395(4) 0.50005(4) 0.74854(17) 1.000 0.0164(5) d .
C1 C Uani 0.45919(5) 0.60059(6) 0.8579(3) 1.000 0.0279(7) d .
C2 C Uani 0.45603(6) 0.60790(6) 0.6982(3) 1.000 0.0333(7) d .
C3 C Uani 0.47812(6) 0.63502(6) 0.9354(3) 1.000 0.0365(8) d .
C4 C Uani 0.48297(5) 0.58587(6) 0.8604(3) 1.000 0.0292(7) d .
C5 C Uani 0.41838(6) 0.56772(6) 1.1498(3) 1.000 0.0324(7) d .
C6 C Uani 0.42286(7) 0.60063(7) 1.2189(3) 1.000 0.0429(8) d .
C7 C Uani 0.38776(6) 0.53859(6) 1.2257(3) 1.000 0.0363(8) d .
C8 C Uani 0.44903(6) 0.56400(7) 1.1916(3) 1.000 0.0393(8) d .
C9 C Uani 0.38160(6) 0.58173(6) 0.8835(3) 1.000 0.0353(8) d .
C10 C Uani 0.39663(7) 0.62058(6) 0.8904(3) 1.000 0.0431(9) d .
C11 C Uani 0.35009(6) 0.56649(7) 0.9813(4) 1.000 0.0478(9) d .
C12 C Uani 0.36860(7) 0.56994(7) 0.7306(3) 1.000 0.0447(9) d .
C13 C Uani 0.36061(5) 0.47882(5) 0.7871(2) 1.000 0.0171(6) d .
C14 C Uani 0.30815(5) 0.43325(5) 0.8163(2) 1.000 0.0175(6) d .
C15 C Uani 0.32149(5) 0.42773(5) 0.6971(2) 1.000 0.0176(6) d .
C16 C Uani 0.32773(6) 0.47837(6) 1.0028(2) 1.000 0.0263(6) d .
C17 C Uani 0.27436(5) 0.41308(5) 0.8847(2) 1.000 0.0231(6) d .
C18 C Uani 0.30724(5) 0.39810(5) 0.5982(2) 1.000 0.0226(6) d .
C19 C Uani 0.37548(5) 0.46083(6) 0.5564(2) 1.000 0.0263(6) d .
C20 C Uani 0.42921(5) 0.49911(5) 0.8337(2) 1.000 0.0170(5) d .
C21 C Uani 0.44702(5) 0.46427(5) 0.9216(2) 1.000 0.0194(6) d .
C22 C Uani 0.46522(5) 0.47899(5) 0.8008(2) 1.000 0.0179(6) d .
C23 C Uani 0.40039(5) 0.46617(6) 1.0556(2) 1.000 0.0241(6) d .
C24 C Uani 0.44781(6) 0.43883(6) 1.0194(2) 1.000 0.0262(7) d .
C25 C Uani 0.49164(5) 0.47457(5) 0.7270(2) 1.000 0.0221(6) d .
C26 C Uani 0.46694(5) 0.51916(5) 0.6146(2) 1.000 0.0204(6) d .
N5 N Uani 0.32036(6) 0.41104(6) 0.2221(2) 1.000 0.0405(7) d .
C27 C Uani 0.33638(6) 0.39856(6) 0.2373(2) 1.000 0.0310(7) d .
C28 C Uani 0.35729(6) 0.38314(7) 0.2560(3) 1.000 0.0381(8) d .
N6 N Uani 0.35602(7) 0.38515(7) 0.8766(3) 1.000 0.0510(9) d .
C29 C Uani 0.37504(7) 0.38808(7) 0.7895(3) 1.000 0.0372(8) d .
C30 C Uani 0.39934(8) 0.39203(7) 0.6832(3) 1.000 0.0432(9) d .
H2A H Uiso 0.47860 0.62300 0.65870 1.000 0.0500 c RU
H2B H Uiso 0.44220 0.61870 0.69040 1.000 0.0500 c RU
H2C H Uiso 0.44530 0.58660 0.64410 1.000 0.0500 c RU
H3A H Uiso 0.49950 0.64970 0.88530 1.000 0.0550 c RU
H3B H Uiso 0.48290 0.63160 1.03480 1.000 0.0550 c RU
H3C H Uiso 0.46410 0.64570 0.93540 1.000 0.0550 c RU
H4A H Uiso 0.47190 0.56370 0.81320 1.000 0.0440 c RU
H4B H Uiso 0.48820 0.58340 0.96030 1.000 0.0440 c RU
H4C H Uiso 0.50400 0.60120 0.80930 1.000 0.0440 c RU
H6A H Uiso 0.44170 0.62030 1.17200 1.000 0.0640 c RU
H6B H Uiso 0.42770 0.60090 1.32170 1.000 0.0640 c RU
H6C H Uiso 0.40200 0.60160 1.20660 1.000 0.0640 c RU
H7A H Uiso 0.36720 0.53910 1.19980 1.000 0.0550 c RU
H7B H Uiso 0.39110 0.54110 1.33010 1.000 0.0550 c RU
H7C H Uiso 0.38550 0.51690 1.19560 1.000 0.0550 c RU
H8A H Uiso 0.44800 0.54480 1.13990 1.000 0.0590 c RU
H8B H Uiso 0.44860 0.56010 1.29550 1.000 0.0590 c RU
H8C H Uiso 0.47000 0.58470 1.16610 1.000 0.0590 c RU
H10A H Uiso 0.41570 0.63160 0.82340 1.000 0.0650 c RU
H10B H Uiso 0.40450 0.62860 0.98840 1.000 0.0650 c RU
H10C H Uiso 0.37920 0.62610 0.86390 1.000 0.0650 c RU
H11A H Uiso 0.33430 0.57370 0.94720 1.000 0.0720 c RU
H11B H Uiso 0.35690 0.57440 1.08020 1.000 0.0720 c RU
H11C H Uiso 0.33900 0.54170 0.97850 1.000 0.0720 c RU
H12A H Uiso 0.38780 0.57910 0.66380 1.000 0.0670 c RU
H12B H Uiso 0.35310 0.57810 0.70330 1.000 0.0670 c RU
H12C H Uiso 0.35660 0.54510 0.72690 1.000 0.0670 c RU
H16A H Uiso 0.34820 0.50000 1.02390 1.000 0.0390 c RU
H16B H Uiso 0.32340 0.46240 1.08170 1.000 0.0390 c RU
H16C H Uiso 0.30840 0.48210 0.99250 1.000 0.0390 c RU
H17A H Uiso 0.26170 0.42510 0.87500 1.000 0.0350 c RU
H17B H Uiso 0.27720 0.40980 0.98680 1.000 0.0350 c RU
H17C H Uiso 0.26190 0.39100 0.83730 1.000 0.0350 c RU
H18A H Uiso 0.30410 0.40510 0.50260 1.000 0.0340 c RU
H18B H Uiso 0.28540 0.38040 0.63540 1.000 0.0340 c RU
H18C H Uiso 0.32290 0.38930 0.59160 1.000 0.0340 c RU
H19A H Uiso 0.36160 0.44900 0.47240 1.000 0.0390 c RU
H19B H Uiso 0.39030 0.45170 0.57980 1.000 0.0390 c RU
H19C H Uiso 0.38930 0.48500 0.53490 1.000 0.0390 c RU
H23A H Uiso 0.39270 0.48260 1.06620 1.000 0.0360 c RU
H23B H Uiso 0.41070 0.46480 1.14570 1.000 0.0360 c RU
H23C H Uiso 0.38100 0.44390 1.03250 1.000 0.0360 c RU
H24A H Uiso 0.42610 0.41760 1.01400 1.000 0.0390 c RU
H24B H Uiso 0.45170 0.44740 1.11830 1.000 0.0390 c RU
H24C H Uiso 0.46610 0.43480 0.99030 1.000 0.0390 c RU
H25A H Uiso 0.48340 0.46460 0.63180 1.000 0.0330 c RU
H25B H Uiso 0.49660 0.45950 0.78410 1.000 0.0330 c RU
H25C H Uiso 0.51220 0.49660 0.71650 1.000 0.0330 c RU
H26A H Uiso 0.46300 0.50350 0.53530 1.000 0.0310 c RU
H26B H Uiso 0.49130 0.53500 0.62420 1.000 0.0310 c RU
H26C H Uiso 0.45530 0.53190 0.59490 1.000 0.0310 c RU
H28A H Uiso 0.36100 0.37560 0.16250 1.000 0.0570 c RU
H28B H Uiso 0.34590 0.36360 0.32060 1.000 0.0570 c RU
H28C H Uiso 0.37910 0.39970 0.29760 1.000 0.0570 c RU
H30A H Uiso 0.40330 0.41060 0.61820 1.000 0.0650 c RU
H30B H Uiso 0.39080 0.37100 0.62810 1.000 0.0650 c RU
H30C H Uiso 0.42060 0.39720 0.73030 1.000 0.0650 c RU

loop_
_atom_type_symbol
_atom_type_description
_atom_type_scat_dispersion_real
_atom_type_scat_dispersion_imag
_atom_type_scat_source
C C 0.0033 0.0016 ' International Tables Vol C Tables 4.2.6.8 and 6.1.1.4'
H H 0.0000 0.0000 ' International Tables Vol C Tables 4.2.6.8 and 6.1.1.4'
Cl Cl 0.1484 0.1585 ' International Tables Vol C Tables 4.2.6.8 and 6.1.1.4'
N N 0.0061 0.0033 ' International Tables Vol C Tables 4.2.6.8 and 6.1.1.4'
Si Si 0.0817 0.0704 ' International Tables Vol C Tables 4.2.6.8 and 6.1.1.4'

loop_
_geom_angle_atom_site_label_1
_geom_angle_atom_site_label_2
_geom_angle_atom_site_label_3
_geom_angle
_geom_angle_publ_flag
Si2 Si1 C13 122.12(8) yes
Si2 Si1 C20 113.49(7) yes
C13 Si1 C20 93.09(10) yes
Si1 Si2 C1 96.78(8) yes
Si1 Si2 C5 124.57(8) yes
Si1 Si2 C9 105.48(9) yes
C1 Si2 C5 109.09(12) yes
C1 Si2 C9 109.05(11) yes
C5 Si2 C9 110.51(13) yes
C13 N1 C14 111.66(17) yes
C13 N1 C16 125.84(18) yes
C14 N1 C16 122.43(19) yes
C13 N2 C15 111.23(18) yes
C13 N2 C19 125.17(18) yes
C15 N2 C19 123.57(17) yes
C20 N3 C21 111.66(18) yes
C20 N3 C23 125.1(2) yes
C21 N3 C23 123.18(17) yes
C20 N4 C22 111.31(17) yes
C20 N4 C26 126.55(19) yes
C22 N4 C26 122.09(19) yes
Si2 C1 C2 111.03(18) yes
Si2 C1 C3 115.33(19) yes
Si2 C1 C4 110.75(16) yes
C2 C1 C3 107.2(2) no
C2 C1 C4 105.8(2) no
C3 C1 C4 106.3(2) no
Si2 C5 C6 111.95(18) yes
Si2 C5 C7 114.81(19) yes
Si2 C5 C8 109.92(19) yes
C6 C5 C7 105.7(2) no
C6 C5 C8 108.4(2) no
C7 C5 C8 105.8(2) no
Si2 C9 C10 112.3(2) yes
Si2 C9 C11 113.00(19) yes
Si2 C9 C12 111.0(2) yes
C10 C9 C11 105.7(2) no
C10 C9 C12 108.2(2) no
C11 C9 C12 106.2(2) no
Si1 C13 N1 136.92(15) yes
Si1 C13 N2 118.97(16) yes
N1 C13 N2 104.03(17) yes
N1 C14 C15 106.49(19) yes
N1 C14 C17 122.02(18) yes
C15 C14 C17 131.44(19) no
N2 C15 C14 106.56(17) yes
N2 C15 C18 123.28(19) yes
C14 C15 C18 130.2(2) no
Si1 C20 N3 132.00(18) yes
Si1 C20 N4 123.38(14) yes
N3 C20 N4 104.05(19) yes
N3 C21 C22 106.36(18) yes
N3 C21 C24 123.57(19) yes
C22 C21 C24 130.1(2) no
N4 C22 C21 106.6(2) yes
N4 C22 C25 122.67(17) yes
C21 C22 C25 130.7(2) no
C1 C2 H2A 109.00 no
C1 C2 H2B 109.00 no
C1 C2 H2C 109.00 no
H2A C2 H2B 109.00 no
H2A C2 H2C 109.00 no
H2B C2 H2C 109.00 no
C1 C3 H3A 109.00 no
C1 C3 H3B 110.00 no
C1 C3 H3C 110.00 no
H3A C3 H3B 109.00 no
H3A C3 H3C 110.00 no
H3B C3 H3C 109.00 no
C1 C4 H4A 109.00 no
C1 C4 H4B 109.00 no
C1 C4 H4C 109.00 no
H4A C4 H4B 110.00 no
H4A C4 H4C 110.00 no
H4B C4 H4C 109.00 no
C5 C6 H6A 109.00 no
C5 C6 H6B 110.00 no
C5 C6 H6C 110.00 no
H6A C6 H6B 109.00 no
H6A C6 H6C 109.00 no
H6B C6 H6C 109.00 no
C5 C7 H7A 109.00 no
C5 C7 H7B 109.00 no
C5 C7 H7C 109.00 no
H7A C7 H7B 110.00 no
H7A C7 H7C 110.00 no
H7B C7 H7C 109.00 no
C5 C8 H8A 110.00 no
C5 C8 H8B 109.00 no
C5 C8 H8C 110.00 no
H8A C8 H8B 109.00 no
H8A C8 H8C 109.00 no
H8B C8 H8C 110.00 no
C9 C10 H10A 109.00 no
C9 C10 H10B 110.00 no
C9 C10 H10C 109.00 no
H10A C10 H10B 110.00 no
H10A C10 H10C 110.00 no
H10B C10 H10C 109.00 no
C9 C11 H11A 109.00 no
C9 C11 H11B 110.00 no
C9 C11 H11C 109.00 no
H11A C11 H11B 109.00 no
H11A C11 H11C 110.00 no
H11B C11 H11C 110.00 no
C9 C12 H12A 109.00 no
C9 C12 H12B 109.00 no
C9 C12 H12C 109.00 no
H12A C12 H12B 109.00 no
H12A C12 H12C 109.00 no
H12B C12 H12C 110.00 no
N1 C16 H16A 110.00 no
N1 C16 H16B 109.00 no
N1 C16 H16C 109.00 no
H16A C16 H16B 110.00 no
H16A C16 H16C 109.00 no
H16B C16 H16C 110.00 no
C14 C17 H17A 109.00 no
C14 C17 H17B 110.00 no
C14 C17 H17C 109.00 no
H17A C17 H17B 110.00 no
H17A C17 H17C 109.00 no
H17B C17 H17C 109.00 no
C15 C18 H18A 109.00 no
C15 C18 H18B 109.00 no
C15 C18 H18C 109.00 no
H18A C18 H18B 110.00 no
H18A C18 H18C 109.00 no
H18B C18 H18C 109.00 no
N2 C19 H19A 109.00 no
N2 C19 H19B 109.00 no
N2 C19 H19C 109.00 no
H19A C19 H19B 110.00 no
H19A C19 H19C 109.00 no
H19B C19 H19C 109.00 no
N3 C23 H23A 109.00 no
N3 C23 H23B 110.00 no
N3 C23 H23C 109.00 no
H23A C23 H23B 109.00 no
H23A C23 H23C 109.00 no
H23B C23 H23C 110.00 no
C21 C24 H24A 109.00 no
C21 C24 H24B 109.00 no
C21 C24 H24C 109.00 no
H24A C24 H24B 110.00 no
H24A C24 H24C 110.00 no
H24B C24 H24C 109.00 no
C22 C25 H25A 109.00 no
C22 C25 H25B 109.00 no
C22 C25 H25C 109.00 no
H25A C25 H25B 109.00 no
H25A C25 H25C 110.00 no
H25B C25 H25C 110.00 no
N4 C26 H26A 110.00 no
N4 C26 H26B 109.00 no
N4 C26 H26C 109.00 no
H26A C26 H26B 109.00 no
H26A C26 H26C 110.00 no
H26B C26 H26C 109.00 no
N5 C27 C28 179.1(3) yes
C27 C28 H28A 110.00 no
C27 C28 H28B 110.00 no
C27 C28 H28C 110.00 no
H28A C28 H28B 109.00 no
H28A C28 H28C 110.00 no
H28B C28 H28C 109.00 no
N6 C29 C30 178.7(3) yes
C29 C30 H30A 109.00 no
C29 C30 H30B 110.00 no
C29 C30 H30C 109.00 no
H30A C30 H30B 110.00 no
H30A C30 H30C 110.00 no
H30B C30 H30C 109.00 no

loop_
_geom_bond_atom_site_label_1
_geom_bond_atom_site_label_2
_geom_bond_distance
_geom_bond_publ_flag
Si1 Si2 2.4236(11) yes
Si1 C13 1.938(2) yes
Si1 C20 1.944(3) yes
Si2 C1 1.972(3) yes
Si2 C5 1.965(3) yes
Si2 C9 1.964(3) yes
N1 C13 1.353(3) yes
N1 C14 1.389(3) yes
N1 C16 1.452(3) yes
N2 C13 1.360(3) yes
N2 C15 1.391(3) yes
N2 C19 1.465(3) yes
N3 C20 1.358(3) yes
N3 C21 1.383(3) yes
N3 C23 1.463(3) yes
N4 C20 1.361(3) yes
N4 C22 1.384(3) yes
N4 C26 1.465(2) yes
C1 C2 1.544(4) no
C1 C3 1.541(3) no
C1 C4 1.535(4) no
C5 C6 1.549(4) no
C5 C7 1.536(4) no
C5 C8 1.540(4) no
C9 C10 1.549(3) no
C9 C11 1.541(4) no
C9 C12 1.531(4) no
C14 C15 1.347(3) no
C14 C17 1.486(3) no
C15 C18 1.489(3) no
C21 C22 1.358(3) no
C21 C24 1.489(3) no
C22 C25 1.485(3) no
C2 H2A 0.9800 no
C2 H2B 0.9800 no
C2 H2C 0.9800 no
C3 H3A 0.9800 no
C3 H3B 0.9800 no
C3 H3C 0.9800 no
C4 H4A 0.9800 no
C4 H4B 0.9800 no
C4 H4C 0.9800 no
N5 C27 1.137(4) yes
C6 H6A 0.9800 no
C6 H6C 0.9800 no
C6 H6B 0.9800 no
C7 H7A 0.9800 no
C7 H7C 0.9800 no
C7 H7B 0.9800 no
C8 H8A 0.9800 no
C8 H8B 0.9800 no
C8 H8C 0.9800 no
C10 H10A 0.9800 no
C10 H10B 0.9800 no
C10 H10C 0.9800 no
C11 H11B 0.9800 no
C11 H11C 0.9800 no
C11 H11A 0.9800 no
C12 H12A 0.9800 no
C12 H12B 0.9800 no
C12 H12C 0.9800 no
C16 H16A 0.9800 no
C16 H16B 0.9800 no
C16 H16C 0.9800 no
C17 H17B 0.9800 no
C17 H17C 0.9800 no
C17 H17A 0.9800 no
C18 H18B 0.9800 no
C18 H18C 0.9800 no
C18 H18A 0.9800 no
C19 H19B 0.9800 no
C19 H19C 0.9800 no
C19 H19A 0.9800 no
C23 H23A 0.9800 no
C23 H23B 0.9800 no
C23 H23C 0.9800 no
C24 H24A 0.9800 no
C24 H24B 0.9800 no
C24 H24C 0.9800 no
C25 H25B 0.9800 no
C25 H25C 0.9800 no
C25 H25A 0.9800 no
C26 H26B 0.9800 no
C26 H26C 0.9800 no
C26 H26A 0.9800 no
C27 C28 1.451(4) no
N6 C29 1.145(5) yes
C28 H28B 0.9800 no
C28 H28C 0.9800 no
C28 H28A 0.9800 no
C29 C30 1.427(5) no
C30 H30A 0.9800 no
C30 H30B 0.9800 no
C30 H30C 0.9800 no

loop_
_geom_hbond_atom_site_label_D
_geom_hbond_atom_site_label_H
_geom_hbond_atom_site_label_A
_geom_hbond_distance_DH
_geom_hbond_distance_HA
_geom_hbond_distance_DA
_geom_hbond_angle_DHA
_geom_hbond_site_symmetry_A
_geom_hbond_publ_flag
C16 H16B N5 0.9800 2.6200 3.559(3) 159.00 1_556 yes
C17 H17C Cl1 0.9800 2.8200 3.800(2) 174.00 14_555 yes
C24 H24B Cl1 0.9800 2.6400 3.549(2) 154.00 1_556 yes
C25 H25C Cl1 0.9800 2.7400 3.683(2) 164.00 4_666 yes
C26 H26A Cl1 0.9800 2.6800 3.604(2) 158.00 . yes
C28 H28C Cl1 0.9800 2.5300 3.511(3) 177.00 . yes
C30 H30A Cl1 0.9800 2.5800 3.433(3) 145.00 . yes
C30 H30B N6 0.9800 2.5100 3.472(4) 166.00 9_554 yes

loop_
_geom_torsion_atom_site_label_1
_geom_torsion_atom_site_label_2
_geom_torsion_atom_site_label_3
_geom_torsion_atom_site_label_4
_geom_torsion
_geom_torsion_publ_flag
C13 Si1 Si2 C1 -174.70(12) no
C13 Si1 Si2 C5 66.49(15) no
C13 Si1 Si2 C9 -62.74(12) no
C20 Si1 Si2 C1 75.29(11) no
C20 Si1 Si2 C5 -43.52(15) no
C20 Si1 Si2 C9 -172.75(11) no
C20 Si1 C13 N2 -72.44(18) no
Si2 Si1 C13 N2 167.22(14) no
C13 Si1 C20 N3 -49.8(2) no
Si2 Si1 C20 N4 -112.72(16) no
Si2 Si1 C20 N3 77.4(2) no
C20 Si1 C13 N1 111.4(2) no
C13 Si1 C20 N4 120.12(17) no
Si2 Si1 C13 N1 -8.9(3) no
C9 Si2 C1 C2 -46.4(2) no
C5 Si2 C1 C2 -167.17(17) no
C9 Si2 C1 C4 -163.57(18) no
Si1 Si2 C1 C2 62.60(17) no
C9 Si2 C5 C6 -48.4(2) no
Si1 Si2 C5 C6 -175.51(17) no
C1 Si2 C5 C6 71.5(2) no
C5 Si2 C1 C4 75.7(2) no
Si1 Si2 C5 C8 64.0(2) no
C1 Si2 C5 C8 -49.0(2) no
C9 Si2 C5 C8 -168.83(16) no
Si1 Si2 C9 C10 -143.22(17) no
C1 Si2 C9 C10 -40.2(2) no
C5 Si2 C9 C10 79.7(2) no
Si1 Si2 C9 C11 97.27(19) no
C1 Si2 C9 C11 -159.72(19) no
C5 Si2 C9 C11 -39.8(2) no
Si1 Si2 C9 C12 -21.93(19) no
C1 Si2 C9 C12 81.1(2) no
C5 Si2 C9 C12 -159.00(18) no
Si1 Si2 C5 C7 -55.1(2) no
C1 Si2 C5 C7 -168.01(19) no
C9 Si2 C5 C7 72.1(2) no
Si1 Si2 C1 C4 -54.58(18) no
Si1 Si2 C1 C3 -175.30(18) no
C5 Si2 C1 C3 -45.1(2) no
C9 Si2 C1 C3 75.7(2) no
C14 N1 C13 N2 0.6(2) no
C16 N1 C13 Si1 -5.7(4) no
C16 N1 C13 N2 177.8(2) no
C14 N1 C13 Si1 177.1(2) no
C16 N1 C14 C17 5.3(3) no
C16 N1 C14 C15 -177.0(2) no
C13 N1 C14 C15 0.3(3) no
C13 N1 C14 C17 -177.4(2) no
C19 N2 C13 Si1 -0.7(3) no
C13 N2 C15 C18 -177.9(2) no
C19 N2 C13 N1 176.6(2) no
C13 N2 C15 C14 1.6(3) no
C15 N2 C13 N1 -1.4(2) no
C15 N2 C13 Si1 -178.64(16) no
C19 N2 C15 C14 -176.4(2) no
C19 N2 C15 C18 4.1(3) no
C20 N3 C21 C22 0.2(2) no
C23 N3 C20 Si1 -6.0(3) no
C23 N3 C20 N4 -177.31(18) no
C21 N3 C20 Si1 171.31(16) no
C21 N3 C20 N4 0.0(2) no
C23 N3 C21 C24 -1.1(3) no
C20 N3 C21 C24 -178.48(19) no
C23 N3 C21 C22 177.54(18) no
C22 N4 C20 N3 -0.2(2) no
C26 N4 C20 Si1 5.0(3) no
C26 N4 C20 N3 177.26(17) no
C20 N4 C22 C21 0.3(2) no
C22 N4 C20 Si1 -172.44(14) no
C20 N4 C22 C25 178.64(18) no
C26 N4 C22 C21 -177.29(17) no
C26 N4 C22 C25 1.1(3) no
N1 C14 C15 C18 178.3(2) no
C17 C14 C15 N2 176.3(2) no
C17 C14 C15 C18 -4.3(4) no
N1 C14 C15 N2 -1.1(2) no
N3 C21 C22 N4 -0.3(2) no
N3 C21 C22 C25 -178.4(2) no
C24 C21 C22 N4 178.3(2) no
C24 C21 C22 C25 0.1(4) no
